data_8000452
loop_
_publ_author_name
'Liu, Zhi-Bo'
'He, Lei'
'Shi, Ping-Ping'
'Ye, Qiong'
'Fu, Da-Wei'

_publ_section_title
;
 A Three-Dimensional Molecular Perovskite Ferroelastic with Two-Step
 Switching of Quadratic Nonlinear Optical Properties Tuned by Molecular
 Chiral Design.
;
_journal_issue 19
_journal_name_full 'The journal of physical chemistry letters'
_journal_page_first 7960
_journal_page_last 7965
_journal_paper_doi 10.1021/acs.jpclett.0c02235
_journal_volume 11
_journal_year 2020
_chemical_formula_moiety 'C12 Mn2 N20, 2(C16 N O4)'
_chemical_formula_sum 'C44 H0 Mn2 N22 O8'
_chemical_formula_weight 1074.54
_space_group_IT_number 140
_space_group_name_Hall '-I 4 2c'
_space_group_name_H-M_alt 'I 4/m c m'
_symmetry_cell_setting tetragonal
_symmetry_space_group_name_Hall '-I 4 2c'
_symmetry_space_group_name_H-M 'I 4/m c m'
_atom_sites_solution_primary direct
_atom_sites_solution_secondary difmap
_audit_creation_method SHELXL-97
_cell_angle_alpha 90.00
_cell_angle_beta 90.00
_cell_angle_gamma 90.00
_cell_formula_units_Z 2
_cell_length_a 11.5389(5)
_cell_length_b 11.5389(5)
_cell_length_c 17.7377(16)
_cell_measurement_reflns_used 1463
_cell_measurement_temperature 293(2)
_cell_measurement_theta_max 27.9030
_cell_measurement_theta_min 2.3430
_cell_volume 2361.7(3)
_computing_structure_refinement 'SHELXL-97 (Sheldrick, 1997)'
_computing_structure_solution 'SHELXS-97 (Sheldrick, 1990)'
_diffrn_ambient_temperature 293(2)
_diffrn_measured_fraction_theta_full 0.997
_diffrn_measured_fraction_theta_max 0.997
_diffrn_measurement_device_type 'XtaLAB Mini II'
_diffrn_radiation_monochromator graphite
_diffrn_radiation_source 'fine-focus sealed tube'
_diffrn_radiation_type MoK\a
_diffrn_radiation_wavelength 0.71073
_diffrn_reflns_av_R_equivalents 0.0167
_diffrn_reflns_av_sigmaI/netI 0.0141
_diffrn_reflns_limit_h_max 12
_diffrn_reflns_limit_h_min -13
_diffrn_reflns_limit_k_max 12
_diffrn_reflns_limit_k_min -13
_diffrn_reflns_limit_l_max 20
_diffrn_reflns_limit_l_min -20
_diffrn_reflns_number 3723
_diffrn_reflns_theta_full 24.99
_diffrn_reflns_theta_max 24.99
_diffrn_reflns_theta_min 2.30
_exptl_absorpt_coefficient_mu 0.613
_exptl_crystal_colour colorless
_exptl_crystal_density_diffrn 1.511
_exptl_crystal_density_method 'not measured'
_exptl_crystal_description block
_exptl_crystal_F_000 1064
_refine_diff_density_max 1.864
_refine_diff_density_min -1.071
_refine_diff_density_rms 0.156
_refine_ls_extinction_coef 0.0104(4)
_refine_ls_extinction_expression Fc^*^=kFc[1+0.001xFc^2^\l^3^/sin(2\q)]^-1/4^
_refine_ls_extinction_method SHELXL
_refine_ls_goodness_of_fit_ref 1.097
_refine_ls_matrix_type full
_refine_ls_number_parameters 58
_refine_ls_number_reflns 583
_refine_ls_number_restraints 83
_refine_ls_restrained_S_all 1.112
_refine_ls_R_factor_all 0.1396
_refine_ls_R_factor_gt 0.1296
_refine_ls_shift/su_max 0.000
_refine_ls_shift/su_mean 0.000
_refine_ls_structure_factor_coef Fsqd
_refine_ls_weighting_details 'calc w=1/[\s^2^(Fo^2^)+(0.0200P)^2^+20.0000P] where P=(Fo^2^+2Fc^2^)/3'
_refine_ls_weighting_scheme calc
_refine_ls_wR_factor_gt 0.2698
_refine_ls_wR_factor_ref 0.2719
_reflns_number_gt 491
_reflns_number_total 583
_reflns_threshold_expression >2sigma(I)
_cod_data_source_file jz0c02235_si_003.cif
_cod_data_source_block 1-293K
_cod_depositor_comments 'Adding full bibliography for 8000451--8000455.cif.'
_cod_original_sg_symbol_Hall -I42c
_cod_original_sg_symbol_H-M I4/mcm
_cod_database_code 8000452

loop_
_symmetry_equiv_pos_as_xyz
'x, y, z'
'-x, -y, z'
'-y, x, z'
'y, -x, z'
'-x, y, -z+1/2'
'x, -y, -z+1/2'
'y, x, -z+1/2'
'-y, -x, -z+1/2'
'x+1/2, y+1/2, z+1/2'
'-x+1/2, -y+1/2, z+1/2'
'-y+1/2, x+1/2, z+1/2'
'y+1/2, -x+1/2, z+1/2'
'-x+1/2, y+1/2, -z+1'
'x+1/2, -y+1/2, -z+1'
'y+1/2, x+1/2, -z+1'
'-y+1/2, -x+1/2, -z+1'
'-x, -y, -z'
'x, y, -z'
'y, -x, -z'
'-y, x, -z'
'x, -y, z-1/2'
'-x, y, z-1/2'
'-y, -x, z-1/2'
'y, x, z-1/2'
'-x+1/2, -y+1/2, -z+1/2'
'x+1/2, y+1/2, -z+1/2'
'y+1/2, -x+1/2, -z+1/2'
'-y+1/2, x+1/2, -z+1/2'
'x+1/2, -y+1/2, z'
'-x+1/2, y+1/2, z'
'-y+1/2, -x+1/2, z'
'y+1/2, x+1/2, z'

loop_
_atom_site_label
_atom_site_type_symbol
_atom_site_fract_x
_atom_site_fract_y
_atom_site_fract_z
_atom_site_U_iso_or_equiv
_atom_site_adp_type
_atom_site_occupancy
_atom_site_symmetry_multiplicity
_atom_site_calc_flag
_atom_site_refinement_flags
_atom_site_disorder_assembly
_atom_site_disorder_group
Mn1 Mn 0.0000 0.0000 0.0000 0.0453(3) Uani 1 8 d SU . .
N1 N 0.0447(4) 0.1877(4) 0.0000 0.0721(13) Uani 1 2 d SU . .
N3 N 0.0000 0.0000 0.1164(4) 0.136(3) Uani 1 4 d SU . .
C1 C 0.0835(4) 0.2772(4) 0.0000 0.0588(14) Uani 1 2 d SU . .
N2 N 0.1156(5) 0.3844(5) 0.0000 0.096(3) Uani 1 4 d SU . .
N4 N 0.0000 0.0000 0.1841(4) 0.183(4) Uani 1 4 d SU . .
N5 N 0.5000 1.0000 0.2500 0.076(2) Uani 1 8 d SU . .
C3 C 0.4411(7) 0.9411(7) 0.2911(6) 0.201(2) Uani 1 2 d SU . .
C4 C 0.4206(7) 0.8128(8) 0.3280(5) 0.248(2) Uani 1 1 d U . .
O1 O 0.3026(5) 0.8026(5) 0.3712(5) 0.222(2) Uani 1 2 d SU . .
C5 C 0.3904(8) 0.8904(8) 0.2805(8) 0.219(3) Uani 1 2 d SU . .
C2 C 0.0000 0.0000 0.1386(5) 0.146(3) Uani 1 4 d SU . .

loop_
_atom_site_aniso_label
_atom_site_aniso_U_11
_atom_site_aniso_U_22
_atom_site_aniso_U_33
_atom_site_aniso_U_23
_atom_site_aniso_U_13
_atom_site_aniso_U_12
Mn1 0.0492(4) 0.0492(4) 0.0375(6) 0.000 0.000 0.000
N1 0.054(2) 0.0625(18) 0.100(3) 0.000 0.000 -0.0014(18)
N3 0.188(4) 0.188(4) 0.0329(17) 0.000 0.000 0.000
C1 0.042(2) 0.0556(19) 0.079(3) 0.000 0.000 0.0045(19)
N2 0.0590(19) 0.0590(19) 0.171(7) 0.000 0.000 -0.001(3)
N4 0.257(6) 0.257(6) 0.0361(18) 0.000 0.000 0.000
N5 0.099(3) 0.099(3) 0.029(3) 0.000 0.000 0.000
C3 0.209(2) 0.209(2) 0.185(5) 0.0573(19) 0.0573(19) -0.036(3)
C4 0.262(4) 0.260(3) 0.223(5) 0.109(3) 0.068(3) -0.067(4)
O1 0.228(3) 0.228(3) 0.211(5) 0.056(2) 0.056(2) -0.064(4)
C5 0.232(3) 0.232(3) 0.192(5) 0.051(3) 0.051(3) -0.038(4)
C2 0.204(5) 0.204(5) 0.0302(18) 0.000 0.000 0.000

loop_
_atom_type_symbol
_atom_type_description
_atom_type_scat_dispersion_real
_atom_type_scat_dispersion_imag
_atom_type_scat_source
C C 0.0033 0.0016 'International Tables Vol C Tables 4.2.6.8 and 6.1.1.4'
H H 0.0000 0.0000 'International Tables Vol C Tables 4.2.6.8 and 6.1.1.4'
N N 0.0061 0.0033 'International Tables Vol C Tables 4.2.6.8 and 6.1.1.4'
O O 0.0106 0.0060 'International Tables Vol C Tables 4.2.6.8 and 6.1.1.4'
Mn Mn 0.3368 0.7283 'International Tables Vol C Tables 4.2.6.8 and 6.1.1.4'

loop_
_geom_angle_atom_site_label_1
_geom_angle_atom_site_label_2
_geom_angle_atom_site_label_3
_geom_angle
_geom_angle_site_symmetry_1
_geom_angle_site_symmetry_3
_geom_angle_publ_flag
N3 Mn1 N3 180.0 17 . ?
N3 Mn1 N1 90.0 17 17 ?
N3 Mn1 N1 90.0 . 17 ?
N3 Mn1 N1 90.0 17 . ?
N3 Mn1 N1 90.0 . . ?
N1 Mn1 N1 180.00(6) 17 . ?
N3 Mn1 N1 90.0 17 19 ?
N3 Mn1 N1 90.0 . 19 ?
N1 Mn1 N1 90.0 17 19 ?
N1 Mn1 N1 90.0 . 19 ?
N3 Mn1 N1 90.0 17 3 ?
N3 Mn1 N1 90.0 . 3 ?
N1 Mn1 N1 90.0 17 3 ?
N1 Mn1 N1 90.0 . 3 ?
N1 Mn1 N1 180.0(2) 19 3 ?
N3 Mn1 C2 0.0 17 17 ?
N3 Mn1 C2 180.0 . 17 ?
N1 Mn1 C2 90.0 17 17 ?
N1 Mn1 C2 90.0 . 17 ?
N1 Mn1 C2 90.0 19 17 ?
N1 Mn1 C2 90.0 3 17 ?
N3 Mn1 C2 180.0 17 . ?
N3 Mn1 C2 0.0 . . ?
N1 Mn1 C2 90.0 17 . ?
N1 Mn1 C2 90.0 . . ?
N1 Mn1 C2 90.0 19 . ?
N1 Mn1 C2 90.0 3 . ?
C2 Mn1 C2 180.0 17 . ?
C1 N1 Mn1 170.0(4) . . ?
N4 N3 Mn1 180.0 . . ?
N1 C1 N2 173.3(6) . . ?
C1 N2 C1 123.4(7) 31 . ?
C2 N4 N3 0.0 . . ?
C3 N5 C3 111.5(6) 2_675 28_655 ?
C3 N5 C3 111.5(6) 2_675 27_465 ?
C3 N5 C3 105.6(11) 28_655 27_465 ?
C3 N5 C3 105.6(11) 2_675 . ?
C3 N5 C3 111.5(6) 28_655 . ?
C3 N5 C3 111.5(6) 27_465 . ?
N5 C3 C4 146.4(4) . 32_455 ?
N5 C3 C4 146.5(4) . . ?
C4 C3 C4 65.0(7) 32_455 . ?
N5 C3 C3 34.3(3) . 28_655 ?
C4 C3 C3 155.4(10) 32_455 28_655 ?
C4 C3 C3 113.1(4) . 28_655 ?
N5 C3 C3 34.3(3) . 27_465 ?
C4 C3 C3 113.0(4) 32_455 27_465 ?
C4 C3 C3 155.4(10) . 27_465 ?
C3 C3 C3 57.6(7) 28_655 27_465 ?
C5 C4 C3 31.0(7) . . ?
C5 C4 O1 98.0(8) . . ?
C3 C4 O1 113.0(6) . . ?
C5 C4 C4 46.6(6) . 32_455 ?
C3 C4 C4 57.5(4) . 32_455 ?
O1 C4 C4 55.9(4) . 32_455 ?
C4 O1 C4 68.3(7) 32_455 . ?
C4 C5 C4 87.0(12) 32_455 . ?
N4 C2 Mn1 180.0 . . ?

loop_
_geom_bond_atom_site_label_1
_geom_bond_atom_site_label_2
_geom_bond_distance
_geom_bond_site_symmetry_2
_geom_bond_publ_flag
Mn1 N3 2.065(6) 17 ?
Mn1 N3 2.065(6) . ?
Mn1 N1 2.226(5) 17 ?
Mn1 N1 2.226(5) . ?
Mn1 N1 2.226(5) 19 ?
Mn1 N1 2.226(5) 3 ?
Mn1 C2 2.459(8) 17 ?
Mn1 C2 2.459(8) . ?
N1 C1 1.126(7) . ?
N3 N4 1.202(10) . ?
C1 N2 1.291(6) . ?
N2 C1 1.291(6) 31 ?
N4 C2 0.807(11) . ?
N5 C3 1.207(11) 2_675 ?
N5 C3 1.207(11) 28_655 ?
N5 C3 1.207(11) 27_465 ?
N5 C3 1.207(11) . ?
C3 C4 1.636(13) 32_455 ?
C3 C4 1.636(13) . ?
C3 C3 1.994(19) 28_655 ?
C3 C3 1.994(19) 27_465 ?
C4 C5 1.275(13) . ?
C4 O1 1.566(11) . ?
C4 C4 1.758(18) 32_455 ?
O1 C4 1.566(11) 32_455 ?
C5 C4 1.279(13) 32_455 ?
